data_1563515
loop_
_publ_author_name
'Pizon, David'
'Henry, Natacha'
'Loiseau, Thierry'
'Roussel, Pascal'
'Abraham, Francis'

_publ_section_title
;
 Synthesis, crystal structure and thermal behavior of two hydrated forms
 of lanthanide phthalates Ln2(O2+C6H4--CO2)3(H2O) (Ln=Ce, Nd) and
 Nd2(O2C--C6H4--CO2)3(H2O)3
;
_journal_issue 9
_journal_name_full 'Journal of Solid State Chemistry'
_journal_page_first 1943
_journal_page_last 1948
_journal_paper_doi 10.1016/j.jssc.2010.06.021
_journal_volume 183
_journal_year 2010
_chemical_formula_moiety 'C48 H32 Nd4 O28'
_chemical_formula_structural 'Nd4 (C8 H4 O4)6 (H2 O)4'
_chemical_formula_sum 'C48 H24 Nd4 O28'
_chemical_formula_weight 1625.63
_space_group_IT_number 1
_space_group_name_Hall 'P 1'
_space_group_name_H-M_alt 'P 1'
_symmetry_cell_setting triclinic
_symmetry_space_group_name_Hall 'P 1'
_symmetry_space_group_name_H-M 'P 1'
_cell_angle_alpha 111.54(2)
_cell_angle_beta 95.57(3)
_cell_angle_gamma 101.54(2)
_cell_formula_units_Z 1
_cell_length_a 7.889(3)
_cell_length_b 11.570(4)
_cell_length_c 15.105(5)
_cell_measurement_reflns_used 9058
_cell_measurement_temperature 293(1)
_cell_measurement_theta_max 27.68
_cell_measurement_theta_min 2.68
_cell_volume 1234.3(8)
_computing_publication_material 'Jana2000 (Petricek, Dusek & Palatinus, 2000)'
_computing_structure_refinement 'Jana2000 (Petricek, Dusek & Palatinus, 2000)'
_diffrn_ambient_temperature 293
_diffrn_measured_fraction_theta_full 0.98
_diffrn_measured_fraction_theta_max 26.03
_diffrn_measurement_device_type 'CCD area detector'
_diffrn_measurement_method 'phi and omega scans'
_diffrn_radiation_monochromator graphite
_diffrn_radiation_source 'fine-focus sealed tube'
_diffrn_radiation_type 'Mo K\a'
_diffrn_radiation_wavelength 0.71069
_diffrn_reflns_av_R_equivalents 0.0568
_diffrn_reflns_av_sigmaI/netI 0.0525
_diffrn_reflns_limit_h_max 10
_diffrn_reflns_limit_h_min -10
_diffrn_reflns_limit_k_max 15
_diffrn_reflns_limit_k_min -14
_diffrn_reflns_limit_l_max 19
_diffrn_reflns_limit_l_min -19
_diffrn_reflns_number 33199
_diffrn_reflns_theta_full 26.03
_diffrn_reflns_theta_max 27.71
_diffrn_reflns_theta_min 1.93
_exptl_absorpt_coefficient_mu 4.235
_exptl_absorpt_correction_T_max 0.89
_exptl_absorpt_correction_T_min 0.43
_exptl_absorpt_correction_type 'empirical (twinabs)'
_exptl_crystal_colour purple
_exptl_crystal_density_diffrn 2.187
_exptl_crystal_description platelet
_exptl_crystal_F_000 776
_exptl_crystal_size_max 0.2
_exptl_crystal_size_mid 0.15
_exptl_crystal_size_min 0.02
_refine_diff_density_max 6.28
_refine_diff_density_min -2.16
_refine_ls_extinction_coef 0.60(5)
_refine_ls_extinction_method 'B-C type 1 Gaussian isotropic (Becker & Coppens, 1974)'
_refine_ls_goodness_of_fit_gt 2.14
_refine_ls_goodness_of_fit_ref 2.13
_refine_ls_hydrogen_treatment geom
_refine_ls_number_parameters 210
_refine_ls_number_reflns 10113
_refine_ls_R_factor_all 0.0724
_refine_ls_R_factor_gt 0.0671
_refine_ls_shift/su_max 0.0247
_refine_ls_shift/su_mean 0.0033
_refine_ls_structure_factor_coef F
_refine_ls_weighting_details w=1/(\s^2^(F)+0.0009F^2^)
_refine_ls_weighting_scheme sigma
_refine_ls_wR_factor_gt 0.0921
_refine_ls_wR_factor_ref 0.0944
_reflns_number_gt 9509
_reflns_number_total 10113
_reflns_threshold_expression I>3\s(I)
_cod_data_source_file JSSC-2010-183-1943.cif
_cod_data_source_block 4
_cod_depositor_comments
;
The following automatic conversions were performed:

data item '_exptl_crystal_density_meas' value 'not measured' was
changed to '?' -- the value is perceived as not measured.

Automatic conversion script
Id: cif_fix_values 8369 2020-08-20 11:38:08Z andrius 
;
_cod_database_code 1563515

loop_
_symmetry_equiv_pos_site_id
_symmetry_equiv_pos_as_xyz
1 x,y,z

loop_
_atom_site_label
_atom_site_type_symbol
_atom_site_fract_x
_atom_site_fract_y
_atom_site_fract_z
_atom_site_adp_type
_atom_site_U_iso_or_equiv
_atom_site_symmetry_multiplicity
_atom_site_occupancy
_atom_site_calc_flag
_atom_site_refinement_flags
_atom_site_disorder_assembly
_atom_site_disorder_group
Nd1 Nd -0.45901 -0.2783 0.72715 Uani 0.0126(4) 1 1 d . . .
Nd2 Nd 0.2185(2) -0.05382(10) 0.77785(10) Uani 0.0120(4) 1 1 d . . .
Nd3 Nd -0.7588(2) -0.51550(10) 0.84696(10) Uani 0.0104(4) 1 1 d . . .
Nd4 Nd -0.4027(2) -0.68304(10) 0.90791(8) Uani 0.0121(4) 1 1 d . . .
O12c O -0.338(2) 0.1166(10) 0.8022(10) Uiso 0.019(3) 1 1 d . . .
O12f O -0.793(2) -0.2847(10) 0.6829(10) Uiso 0.022(3) 1 1 d . . .
O11e O -0.421(2) -0.4666(10) 0.9176(10) Uiso 0.014(3) 1 1 d . . .
O1w O -0.073(2) 0.2539(10) 0.9118(10) Uiso 0.023(3) 1 1 d . . .
O81b O -0.620(2) -0.6854(10) 0.7722(10) Uiso 0.020(3) 1 1 d . . .
O11b O -0.661(2) -0.4978(10) 0.7048(10) Uiso 0.020(3) 1 1 d . . .
O11c O -0.513(2) -0.0817(10) 0.7011(10) Uiso 0.015(3) 1 1 d . . .
O81a O -0.588(2) -0.1367(10) 0.8597(9) Uiso 0.009(3) 1 1 d . . .
O82e O -0.223(2) -0.1106(10) 0.8566(9) Uiso 0.010(3) 1 1 d . . .
O12e O -0.312(2) -0.3680(10) 0.8318(10) Uiso 0.017(3) 1 1 d . . .
O81c O -0.239(2) 0.3463(10) 0.7873(10) Uiso 0.025(4) 1 1 d . . .
O82d O -0.703(2) -0.6072(10) 0.9661(10) Uiso 0.023(3) 1 1 d . . .
O11a O -0.611(2) 0.1203(10) 0.9279(10) Uiso 0.017(3) 1 1 d . . .
O82c O 0.005(2) 0.289(2) 0.7713(10) Uiso 0.031(4) 1 1 d . . .
O12a O -0.332(2) 0.1956(10) 1.0040(10) Uiso 0.020(3) 1 1 d . . .
O11f O -0.650(2) -0.3641(10) 0.5639(10) Uiso 0.019(3) 1 1 d . . .
O12b O -0.432(2) -0.5043(10) 0.6296(10) Uiso 0.019(3) 1 1 d . . .
O81d O -0.474(2) -0.5727(10) 1.0761(10) Uiso 0.022(3) 1 1 d . . .
O2w O 0.016(2) 0.5505(10) 0.7628(10) Uiso 0.020(3) 1 1 d . . .
O81e O 0.049(2) -0.1421(10) 0.8675(9) Uiso 0.011(3) 1 1 d . . .
O3w O 0.019(2) 0.0871(10) 0.8330(10) Uiso 0.024(3) 1 1 d . . .
O82a O -0.630(2) -0.2935(10) 0.9104(10) Uiso 0.019(3) 1 1 d . . .
O82b O -0.713(2) -0.893(2) 0.7121(10) Uiso 0.025(4) 1 1 d . . .
O81f O -0.984(2) -0.1425(10) 0.6235(10) Uiso 0.024(3) 1 1 d . . .
O12d O -1.128(2) -0.570(2) 1.0078(10) Uiso 0.036(4) 1 1 d . . .
O11d O -0.922(2) -0.4461(10) 0.9697(10) Uiso 0.024(3) 1 1 d . . .
O4w O -1.142(2) -0.3294(10) 0.7291(10) Uiso 0.026(4) 1 1 d . . .
O82f O -1.249(2) -0.240(2) 0.6372(10) Uiso 0.035(4) 1 1 d . . .
C8a C -0.614(2) -0.1748(11) 0.9229(8) Uiso 0.0149(13) 1 1 d . . .
C2a C -0.516(3) 0.0536(15) 1.0557(12) Uiso 0.0216(14) 1 1 d . . .
C7a C -0.582(3) -0.0828(15) 1.0265(11) Uiso 0.0200(14) 1 1 d . . .
C1a C -0.479(3) 0.1132(14) 0.9861(14) Uiso 0.0161(13) 1 1 d . . .
C6a C -0.613(3) -0.1299(18) 1.0972(12) Uiso 0.0308(18) 1 1 d . . .
C3a C -0.491(4) 0.1333(18) 1.1521(14) Uiso 0.0343(19) 1 1 d . . .
C4a C -0.529(4) 0.088(2) 1.2231(13) Uiso 0.041(2) 1 1 d . . .
C5a C -0.584(4) -0.047(2) 1.1951(13) Uiso 0.049(3) 1 1 d . . .
H6a H -0.656(2) -0.2247(11) 1.0780(8) Uiso 0.037 1 1 d . . .
H3a H -0.444(2) 0.2279(11) 1.1719(8) Uiso 0.0412 1 1 d . . .
H4a H -0.517(2) 0.1484(11) 1.2919(8) Uiso 0.0489 1 1 d . . .
H5a H -0.603(2) -0.0834(11) 1.2453(8) Uiso 0.0585 1 1 d . . .
C8b C -0.681(2) -0.7914(14) 0.6998(8) Uiso 0.0149(13) 1 1 d . . .
C2b C -0.666(3) -0.694(2) 0.5719(13) Uiso 0.0216(14) 1 1 d . . .
C7b C -0.714(3) -0.8033(19) 0.5972(11) Uiso 0.0200(14) 1 1 d . . .
C1b C -0.578(3) -0.564(2) 0.6441(15) Uiso 0.0161(13) 1 1 d . . .
C6b C -0.796(3) -0.922(2) 0.5241(12) Uiso 0.0308(18) 1 1 d . . .
C3b C -0.698(4) -0.712(2) 0.4759(14) Uiso 0.0343(19) 1 1 d . . .
C4b C -0.773(4) -0.832(3) 0.4016(14) Uiso 0.041(2) 1 1 d . . .
C5b C -0.829(4) -0.938(3) 0.4270(14) Uiso 0.049(3) 1 1 d . . .
H6b H -0.832(2) -0.9984(14) 0.5410(8) Uiso 0.037 1 1 d . . .
H3b H -0.665(2) -0.6356(14) 0.4590(8) Uiso 0.0412 1 1 d . . .
H4b H -0.787(2) -0.8426(14) 0.3322(8) Uiso 0.0489 1 1 d . . .
H5b H -0.892(2) -1.0239(14) 0.3756(8) Uiso 0.0585 1 1 d . . .
C8c C -0.158(2) 0.2776(13) 0.7397(9) Uiso 0.0149(13) 1 1 d . . .
C2c C -0.349(3) 0.0513(17) 0.6312(13) Uiso 0.0216(14) 1 1 d . . .
C7c C -0.233(3) 0.1711(17) 0.6424(12) Uiso 0.0200(14) 1 1 d . . .
C1c C -0.398(3) 0.0230(17) 0.7142(15) Uiso 0.0161(13) 1 1 d . . .
C6c C -0.194(3) 0.189(2) 0.5600(12) Uiso 0.0308(18) 1 1 d . . .
C3c C -0.411(4) -0.044(2) 0.5397(15) Uiso 0.0343(19) 1 1 d . . .
C4c C -0.367(4) -0.029(2) 0.4569(14) Uiso 0.041(2) 1 1 d . . .
C5c C -0.261(4) 0.092(2) 0.4674(14) Uiso 0.049(3) 1 1 d . . .
H6c H -0.116(2) 0.2723(13) 0.5668(9) Uiso 0.037 1 1 d . . .
H3c H -0.492(2) -0.1262(13) 0.5325(9) Uiso 0.0412 1 1 d . . .
H4c H -0.408(2) -0.1019(13) 0.3918(9) Uiso 0.0489 1 1 d . . .
H5c H -0.234(2) 0.1072(13) 0.4088(9) Uiso 0.0585 1 1 d . . .
C8d C -0.6151(19) -0.5527(16) 1.0509(9) Uiso 0.0149(13) 1 1 d . . .
C2d C -0.863(3) -0.457(2) 1.1220(14) Uiso 0.0216(14) 1 1 d . . .
C7d C -0.693(3) -0.484(2) 1.1349(12) Uiso 0.0200(14) 1 1 d . . .
C1d C -0.973(3) -0.498(2) 1.0259(16) Uiso 0.0161(13) 1 1 d . . .
C6d C -0.599(3) -0.441(2) 1.2282(13) Uiso 0.0308(18) 1 1 d . . .
C3d C -0.928(3) -0.394(3) 1.2025(16) Uiso 0.0343(19) 1 1 d . . .
C4d C -0.839(4) -0.356(3) 1.2964(15) Uiso 0.041(2) 1 1 d . . .
C5d C -0.667(4) -0.376(3) 1.3090(15) Uiso 0.049(3) 1 1 d . . .
H6d H -0.4803(19) -0.4572(16) 1.2380(9) Uiso 0.037 1 1 d . . .
H3d H -1.0453(19) -0.3752(16) 1.1928(9) Uiso 0.0412 1 1 d . . .
H4d H -0.8931(19) -0.3160(16) 1.3534(9) Uiso 0.0489 1 1 d . . .
H5d H -0.5957(19) -0.3432(16) 1.3756(9) Uiso 0.0585 1 1 d . . .
C8e C -0.098(2) -0.1354(15) 0.8977(9) Uiso 0.0149(13) 1 1 d . . .
C2e C -0.227(3) -0.257(2) 0.9979(13) Uiso 0.0216(14) 1 1 d . . .
C7e C -0.124(3) -0.1430(19) 0.9924(12) Uiso 0.0200(14) 1 1 d . . .
C1e C -0.319(3) -0.373(2) 0.9114(15) Uiso 0.0161(13) 1 1 d . . .
C6e C -0.043(3) -0.038(2) 1.0779(13) Uiso 0.0308(18) 1 1 d . . .
C3e C -0.248(4) -0.257(2) 1.0874(15) Uiso 0.0343(19) 1 1 d . . .
C4e C -0.174(4) -0.151(3) 1.1734(14) Uiso 0.041(2) 1 1 d . . .
C5e C -0.063(4) -0.041(3) 1.1683(14) Uiso 0.049(3) 1 1 d . . .
H6e H 0.032(2) 0.0405(15) 1.0750(9) Uiso 0.037 1 1 d . . .
H3e H -0.319(2) -0.3367(15) 1.0906(9) Uiso 0.0412 1 1 d . . .
H4e H -0.197(2) -0.1518(15) 1.2370(9) Uiso 0.0489 1 1 d . . .
H5e H 0.000(2) 0.0340(15) 1.2291(9) Uiso 0.0585 1 1 d . . .
C8f C -1.1163(19) -0.2392(12) 0.6052(10) Uiso 0.0149(13) 1 1 d . . .
C2f C -0.959(3) -0.4095(19) 0.5161(15) Uiso 0.0216(14) 1 1 d . . .
C7f C -1.114(3) -0.3613(17) 0.5243(13) Uiso 0.0200(14) 1 1 d . . .
C1f C -0.793(3) -0.345(2) 0.5877(16) Uiso 0.0161(13) 1 1 d . . .
C6f C -1.264(3) -0.4291(19) 0.4536(15) Uiso 0.0308(18) 1 1 d . . .
C3f C -0.966(3) -0.524(2) 0.4406(17) Uiso 0.0343(19) 1 1 d . . .
C4f C -1.117(4) -0.595(2) 0.3717(17) Uiso 0.041(2) 1 1 d . . .
C5f C -1.267(4) -0.544(2) 0.3765(17) Uiso 0.049(3) 1 1 d . . .
H6f H -1.3711(19) -0.3954(12) 0.4576(10) Uiso 0.037 1 1 d . . .
H3f H -0.8574(19) -0.5559(12) 0.4351(10) Uiso 0.0412 1 1 d . . .
H4f H -1.1210(19) -0.6805(12) 0.3201(10) Uiso 0.0489 1 1 d . . .
H5f H -1.3751(19) -0.5898(12) 0.3250(10) Uiso 0.0585 1 1 d . . .

loop_
_atom_site_aniso_label
_atom_site_aniso_type_symbol
_atom_site_aniso_U_11
_atom_site_aniso_U_22
_atom_site_aniso_U_33
_atom_site_aniso_U_12
_atom_site_aniso_U_13
_atom_site_aniso_U_23
Nd1 Nd 0.0060(5) 0.0090(5) 0.0232(5) 0.0006(4) 0.0044(5) 0.0071(4)
Nd2 Nd 0.0050(5) 0.0071(5) 0.0247(5) -0.0003(4) 0.0036(5) 0.0080(5)
Nd3 Nd 0.0066(5) 0.0044(5) 0.0214(5) 0.0008(4) 0.0044(5) 0.0062(4)
Nd4 Nd 0.0063(5) 0.0074(5) 0.0250(5) 0.0018(4) 0.0031(5) 0.0090(4)

loop_
_atom_type_symbol
_atom_type_scat_dispersion_real
_atom_type_scat_dispersion_imag
_atom_type_scat_source
Nd -0.194 3.018 'International Tables Vol C Tables  4.2.6.8 and 6.1.1.1'
C 0.003 0.002 'International Tables Vol C Tables  4.2.6.8 and 6.1.1.1'
O 0.011 0.006 'International Tables Vol C Tables  4.2.6.8 and 6.1.1.1'
H 0.000 0.000 'International Tables Vol C Tables  4.2.6.8 and 6.1.1.1'

loop_
_geom_angle_atom_site_label_1
_geom_angle_atom_site_label_2
_geom_angle_atom_site_label_3
_geom_angle_site_symmetry_1
_geom_angle_site_symmetry_2
_geom_angle_site_symmetry_3
_geom_angle
_geom_angle_publ_flag
O82e Nd1 O12e . . . 68.2(4) yes
O82e Nd1 O11f . . . 151.1(5) yes
O82e Nd1 O82f . . 1_655 79.4(5) yes
O12e Nd1 O11f . . . 136.9(4) yes
O12e Nd1 O82f . . 1_655 103.3(6) yes
O11f Nd1 O82f . . 1_655 80.2(5) yes
O12f Nd2 O81a 1_655 . 1_655 66.8(4) yes
O12f Nd2 O11a 1_655 . 1_655 137.3(5) yes
O12f Nd2 O81e 1_655 . . 82.2(5) yes
O12f Nd2 O3w 1_655 . . 140.2(4) yes
O12f Nd2 O82b 1_655 . 1_665 122.1(5) yes
O12f Nd2 O81f 1_655 . 1_655 67.8(5) yes
O81a Nd2 O11a 1_655 . 1_655 70.7(4) yes
O81a Nd2 O81e 1_655 . . 73.9(5) yes
O81a Nd2 O3w 1_655 . . 133.4(5) yes
O81a Nd2 O82b 1_655 . 1_665 130.2(5) yes
O81a Nd2 O81f 1_655 . 1_655 134.6(4) yes
O11a Nd2 O81e 1_655 . . 90.0(5) yes
O11a Nd2 O3w 1_655 . . 75.5(5) yes
O11a Nd2 O82b 1_655 . 1_665 83.3(5) yes
O11a Nd2 O81f 1_655 . 1_655 154.4(5) yes
O81e Nd2 O3w . . . 74.9(5) yes
O81e Nd2 O82b . . 1_665 149.4(6) yes
O81e Nd2 O81f . . 1_655 100.2(5) yes
O3w Nd2 O82b . . 1_665 74.5(6) yes
O3w Nd2 O81f . . 1_655 84.5(5) yes
O82b Nd2 O81f 1_665 . 1_655 76.0(4) yes
O81b Nd3 O11b . . . 70.0(5) yes
O81b Nd3 O82d . . . 73.8(5) yes
O81b Nd3 O82c . . 1_445 74.0(5) yes
O81b Nd3 O2w . . 1_445 126.2(5) yes
O81b Nd3 O82a . . . 127.0(5) yes
O81b Nd3 O11d . . . 141.6(5) yes
O11b Nd3 O82d . . . 141.2(5) yes
O11b Nd3 O82c . . 1_445 99.9(5) yes
O11b Nd3 O2w . . 1_445 71.7(5) yes
O11b Nd3 O82a . . . 80.7(5) yes
O11b Nd3 O11d . . . 147.8(5) yes
O82d Nd3 O82c . . 1_445 82.9(6) yes
O82d Nd3 O2w . . 1_445 144.6(5) yes
O82d Nd3 O82a . . . 111.6(4) yes
O82d Nd3 O11d . . . 70.6(5) yes
O82c Nd3 O2w 1_445 . 1_445 77.1(6) yes
O82c Nd3 O82a 1_445 . . 156.4(7) yes
O82c Nd3 O11d 1_445 . . 87.6(5) yes
O2w Nd3 O82a 1_445 . . 80.8(5) yes
O2w Nd3 O11d 1_445 . . 79.7(5) yes
O82a Nd3 O11d . . . 80.4(5) yes
O12c Nd4 O11e 1_545 . . 142.5(5) yes
O12c Nd4 O81c 1_545 . 1_545 67.3(5) yes
O12c Nd4 O12a 1_545 . 1_545 70.4(5) yes
O12c Nd4 O12d 1_545 . 1_655 101.5(6) yes
O11e Nd4 O81c . . 1_545 77.0(5) yes
O11e Nd4 O12a . . 1_545 143.8(4) yes
O11e Nd4 O12d . . 1_655 83.4(7) yes
O81c Nd4 O12a 1_545 . 1_545 123.5(5) yes
O81c Nd4 O12d 1_545 . 1_655 81.1(5) yes
O12a Nd4 O12d 1_545 . 1_655 72.5(6) yes
Nd4 O12c C1c 1_565 . . 139.8(15) yes
Nd2 O12f C1f 1_455 . . 128.8(15) yes
Nd4 O11e C1e . . . 135.6(15) yes
Nd3 O81b C8b . . . 130.0(12) yes
Nd3 O11b C1b . . . 132.3(14) yes
Nd2 O81a C8a 1_455 . . 128.1(13) yes
Nd1 O82e C8e . . . 123.4(11) yes
Nd1 O12e C1e . . . 137.4(16) yes
Nd4 O81c C8c 1_565 . . 128.1(12) yes
Nd3 O82d C8d . . . 129.4(13) yes
Nd2 O11a C1a 1_455 . . 126.0(9) yes
Nd3 O82c C8c 1_665 . . 128.3(15) yes
Nd4 O12a C1a 1_565 . . 101.5(12) yes
Nd1 O11f C1f . . . 100.0(14) yes
Nd2 O81e C8e . . . 137.0(14) yes
Nd3 O82a C8a . . . 157.5(12) yes
Nd2 O82b C8b 1_445 . . 164.9(11) yes
Nd2 O81f C8f 1_455 . . 120.4(12) yes
Nd4 O12d C1d 1_455 . . 152(2) yes
Nd3 O11d C1d . . . 128.8(16) yes
Nd1 O82f C8f 1_455 . . 159.8(18) yes
O81a C8a O82a . . . 122.3(13) yes
O81a C8a C7a . . . 121.1(13) yes
O82a C8a C7a . . . 114.8(15) yes
C7a C2a C1a . . . 122.7(12) yes
C7a C2a C3a . . . 118.9(19) yes
C1a C2a C3a . . . 118.4(18) yes
C8a C7a C2a . . . 121.7(16) yes
C8a C7a C6a . . . 119.3(17) yes
C2a C7a C6a . . . 118.9(13) yes
O11a C1a O12a . . . 116.5(15) yes
O11a C1a C2a . . . 121(2) yes
O12a C1a C2a . . . 118.4(18) yes
C7a C6a C5a . . . 121(2) yes
C7a C6a H6a . . . 119.6893 yes
C5a C6a H6a . . . 119.2845 yes
C2a C3a C4a . . . 123(2) yes
C2a C3a H3a . . . 118.5737 yes
C4a C3a H3a . . . 118.4005 yes
C3a C4a C5a . . . 117.8(14) yes
C3a C4a H4a . . . 121.3005 yes
C5a C4a H4a . . . 120.8831 yes
C6a C5a C4a . . . 120.1(19) yes
C6a C5a H5a . . . 119.8755 yes
C4a C5a H5a . . . 119.9954 yes
O81b C8b O82b . . . 119.7(14) yes
O81b C8b C7b . . . 123.9(15) yes
O82b C8b C7b . . . 116.3(12) yes
C7b C2b C1b . . . 123.0(15) yes
C7b C2b C3b . . . 118.9(15) yes
C1b C2b C3b . . . 118(2) yes
C8b C7b C2b . . . 121.8(13) yes
C8b C7b C6b . . . 119.3(19) yes
C2b C7b C6b . . . 118.9(16) yes
O11b C1b O12b . . . 118.4(17) yes
O11b C1b C2b . . . 121(2) yes
O12b C1b C2b . . . 118.2(18) yes
C7b C6b C5b . . . 121(2) yes
C7b C6b H6b . . . 119.3745 yes
C5b C6b H6b . . . 119.2975 yes
C2b C3b C4b . . . 122(2) yes
C2b C3b H3b . . . 118.734 yes
C4b C3b H3b . . . 118.7783 yes
C3b C4b C5b . . . 118.5(16) yes
C3b C4b H4b . . . 120.4475 yes
C5b C4b H4b . . . 121.0145 yes
C6b C5b C4b . . . 119.7(19) yes
C6b C5b H5b . . . 120.1775 yes
C4b C5b H5b . . . 120.1424 yes
O81c C8c O82c . . . 121.0(12) yes
O81c C8c C7c . . . 124.5(16) yes
O82c C8c C7c . . . 114.5(15) yes
C7c C2c C1c . . . 122.8(13) yes
C7c C2c C3c . . . 119.2(18) yes
C1c C2c C3c . . . 117.9(19) yes
C8c C7c C2c . . . 121.6(15) yes
C8c C7c C6c . . . 119.4(17) yes
C2c C7c C6c . . . 118.9(13) yes
O12c C1c O11c . . . 121(3) yes
O12c C1c C2c . . . 117.1(19) yes
O11c C1c C2c . . . 121.0(19) yes
C7c C6c C5c . . . 121(2) yes
C7c C6c H6c . . . 119.4941 yes
C5c C6c H6c . . . 119.4879 yes
C2c C3c C4c . . . 122(2) yes
C2c C3c H3c . . . 119.1032 yes
C4c C3c H3c . . . 118.4917 yes
C3c C4c C5c . . . 118.5(14) yes
C3c C4c H4c . . . 120.8496 yes
C5c C4c H4c . . . 120.6313 yes
C6c C5c C4c . . . 119.8(18) yes
C6c C5c H5c . . . 119.6241 yes
C4c C5c H5c . . . 120.5956 yes
O82d C8d O81d . . . 123.9(16) yes
O82d C8d C7d . . . 121.7(17) yes
O81d C8d C7d . . . 112.9(14) yes
C7d C2d C1d . . . 123.1(17) yes
C7d C2d C3d . . . 119.4(17) yes
C1d C2d C3d . . . 117(2) yes
C8d C7d C2d . . . 122.0(14) yes
C8d C7d C6d . . . 119(2) yes
C2d C7d C6d . . . 118.9(17) yes
O12d C1d O11d . . . 121(2) yes
O12d C1d C2d . . . 119(3) yes
O11d C1d C2d . . . 119(2) yes
C7d C6d C5d . . . 121(2) yes
C7d C6d H6d . . . 119.5994 yes
C5d C6d H6d . . . 119.3746 yes
C2d C3d C4d . . . 122(3) yes
C2d C3d H3d . . . 119.2999 yes
C4d C3d H3d . . . 118.3715 yes
C3d C4d C5d . . . 118(3) yes
C3d C4d H4d . . . 120.867 yes
C5d C4d H4d . . . 120.7357 yes
C6d C5d C4d . . . 120(2) yes
C6d C5d H5d . . . 119.7408 yes
C4d C5d H5d . . . 120.3713 yes
O82e C8e O81e . . . 124.2(17) yes
O82e C8e C7e . . . 114.4(16) yes
O81e C8e C7e . . . 121.1(18) yes
C7e C2e C1e . . . 122.4(18) yes
C7e C2e C3e . . . 119.4(14) yes
C1e C2e C3e . . . 118(2) yes
C8e C7e C2e . . . 122.4(13) yes
C8e C7e C6e . . . 119.4(19) yes
C2e C7e C6e . . . 118.2(17) yes
O11e C1e O12e . . . 120.6(18) yes
O11e C1e C2e . . . 121(2) yes
O12e C1e C2e . . . 118(2) yes
C7e C6e C5e . . . 121(2) yes
C7e C6e H6e . . . 119.0207 yes
C5e C6e H6e . . . 119.5125 yes
C2e C3e C4e . . . 123(2) yes
C2e C3e H3e . . . 119.0058 yes
C4e C3e H3e . . . 118.3573 yes
C3e C4e C5e . . . 118(2) yes
C3e C4e H4e . . . 120.887 yes
C5e C4e H4e . . . 120.8784 yes
C6e C5e C4e . . . 119.9(17) yes
C6e C5e H5e . . . 120.3341 yes
C4e C5e H5e . . . 119.7467 yes
O81f C8f O82f . . . 128.1(14) yes
O81f C8f C7f . . . 116.0(16) yes
O82f C8f C7f . . . 115.4(14) yes
C7f C2f C1f . . . 123.1(18) yes
C7f C2f C3f . . . 119.3(19) yes
C1f C2f C3f . . . 117(2) yes
C8f C7f C2f . . . 121.7(16) yes
C8f C7f C6f . . . 119(2) yes
C2f C7f C6f . . . 118.9(18) yes
O12f C1f O11f . . . 117(2) yes
O12f C1f C2f . . . 122(2) yes
O11f C1f C2f . . . 120(2) yes
C7f C6f C5f . . . 121(2) yes
C7f C6f H6f . . . 119.6238 yes
C5f C6f H6f . . . 119.4311 yes
C2f C3f C4f . . . 122(2) yes
C2f C3f H3f . . . 118.8898 yes
C4f C3f H3f . . . 118.676 yes
C3f C4f C5f . . . 118(2) yes
C3f C4f H4f . . . 121.1002 yes
C5f C4f H4f . . . 120.6992 yes
C6f C5f C4f . . . 120(2) yes
C6f C5f H5f . . . 119.8628 yes
C4f C5f H5f . . . 119.9749 yes

loop_
_geom_bond_atom_site_label_1
_geom_bond_atom_site_label_2
_geom_bond_site_symmetry_1
_geom_bond_site_symmetry_2
_geom_bond_distance
_geom_bond_publ_flag
Nd1 O12f . . 2.633(16) yes
Nd1 O11b . . 2.601(12) yes
Nd1 O11c . . 2.551(14) yes
Nd1 O81a . . 2.525(14) yes
Nd1 O82e . . 2.472(11) yes
Nd1 O12e . . 2.503(16) yes
Nd1 O11f . . 2.493(14) yes
Nd1 O12b . . 2.547(12) yes
Nd1 O4w . 1_655 2.680(16) yes
Nd1 O82f . 1_655 2.320(17) yes
Nd1 C1b . . 2.98(2) yes
Nd1 C1f . . 2.98(2) yes
Nd2 O12f . 1_655 2.506(11) yes
Nd2 O11c . 1_655 2.533(16) yes
Nd2 O81a . 1_655 2.425(16) yes
Nd2 O11a . 1_655 2.444(11) yes
Nd2 O81e . . 2.341(15) yes
Nd2 O3w . . 2.471(15) yes
Nd2 O82b . 1_665 2.41(2) yes
Nd2 O81f . 1_655 2.425(14) yes
Nd3 O11e . . 2.640(15) yes
Nd3 O81b . . 2.408(14) yes
Nd3 O11b . . 2.411(16) yes
Nd3 O82d . . 2.444(16) yes
Nd3 O82c . 1_445 2.429(16) yes
Nd3 O2w . 1_445 2.487(16) yes
Nd3 O82a . . 2.342(10) yes
Nd3 O11d . . 2.353(16) yes
Nd4 O12c . 1_545 2.467(12) yes
Nd4 O11e . . 2.482(13) yes
Nd4 O1w . 1_545 2.839(16) yes
Nd4 O81b . . 2.534(16) yes
Nd4 O81c . 1_545 2.419(16) yes
Nd4 O82d . . 2.797(16) yes
Nd4 O11a . 1_545 2.663(14) yes
Nd4 O12a . 1_545 2.455(16) yes
Nd4 O81d . . 2.564(14) yes
Nd4 O12d . 1_655 2.339(13) yes
Nd4 C1a . 1_545 2.990(15) yes
O12c O1w . . 2.389(17) yes
O12c O11c . . 2.297(14) yes
O12c O81c . . 2.707(19) yes
O12c O12a . . 2.84(2) yes
O12c O3w . . 2.92(2) yes
O12c C8c . . 2.62(2) yes
O12c C2c . . 2.40(2) yes
O12c C7c . . 2.86(3) yes
O12c C1c . . 1.34(2) yes
O12f O11b . . 2.97(2) yes
O12f O11c . . 2.794(18) yes
O12f O81a . . 2.715(17) yes
O12f O11f . . 2.22(2) yes
O12f O2w . 1_445 2.87(2) yes
O12f O81f . . 2.76(2) yes
O12f O4w . . 2.90(2) yes
O12f C8f . . 2.93(2) yes
O12f C2f . . 2.468(19) yes
O12f C1f . . 1.35(3) yes
O11e O81b . . 2.711(14) yes
O11e O12e . . 2.16(2) yes
O11e O82d . . 2.80(2) yes
O11e O82a . . 2.86(2) yes
O11e C8d . . 2.97(2) yes
O11e C2e . . 2.39(2) yes
O11e C1e . . 1.26(3) yes
O11e C3e . . 2.779(18) yes
O11e H3e . . 2.436(17) yes
O1w O81c . . 2.82(2) yes
O1w O82d . 1_665 2.91(2) yes
O1w O82c . . 2.42(2) yes
O1w O12a . . 2.69(2) yes
O1w O3w . . 2.173(19) yes
O1w O12d . 1_665 2.18(2) yes
O1w C8c . . 2.75(2) yes
O1w C1d . 1_665 2.65(2) yes
O81b O11b . . 2.76(2) yes
O81b O81c . 1_545 2.93(2) yes
O81b O82d . . 2.91(2) yes
O81b O82c . 1_445 2.91(2) yes
O81b O82b . . 2.17(2) yes
O81b C8b . . 1.267(13) yes
O81b C2b . . 2.97(2) yes
O81b C7b . . 2.443(19) yes
O81b C1b . . 2.78(3) yes
O11b O12e . . 2.953(19) yes
O11b O12b . . 2.22(2) yes
O11b O2w . 1_445 2.87(2) yes
O11b C2b . . 2.40(2) yes
O11b C1b . . 1.29(3) yes
O11c O81a . . 2.78(2) yes
O11c O82b . 1_565 2.91(3) yes
O11c C2c . . 2.41(3) yes
O11c C1c . . 1.30(3) yes
O11c C3c . . 2.79(3) yes
O11c H3c . . 2.43(2) yes
O81a O82e . . 2.84(2) yes
O81a O11a . . 2.818(17) yes
O81a O81e . 1_455 2.87(2) yes
O81a O82a . . 2.19(2) yes
O81a C8a . . 1.21(2) yes
O81a C2a . . 2.891(16) yes
O81a C7a . . 2.35(2) yes
O81a C1a . . 2.717(14) yes
O82e O12e . . 2.788(17) yes
O82e O81e . . 2.25(2) yes
O82e O3w . . 2.829(19) yes
O82e O4w . 1_655 2.793(17) yes
O82e C8e . . 1.25(2) yes
O82e C7e . . 2.30(2) yes
O12e O12b . . 2.828(18) yes
O12e O4w . 1_655 2.26(2) yes
O12e C8e . . 2.644(15) yes
O12e C2e . . 2.313(19) yes
O12e C7e . . 2.821(18) yes
O12e C1e . . 1.22(4) yes
O81c O82c . . 2.16(2) yes
O81c O2w . . 2.94(2) yes
O81c C8c . . 1.19(2) yes
O81c C7c . . 2.39(2) yes
O82d O81d . . 2.20(2) yes
O82d O11d . . 2.77(2) yes
O82d C8d . . 1.258(18) yes
O82d C2d . . 2.93(2) yes
O82d C7d . . 2.408(19) yes
O82d C1d . . 2.75(3) yes
O11a O12a . . 2.22(2) yes
O11a C2a . . 2.43(2) yes
O11a C1a . . 1.33(3) yes
O82c O3w . . 2.84(3) yes
O82c C8b . 1_665 2.98(2) yes
O82c C8c . . 1.29(2) yes
O82c C7c . . 2.34(2) yes
O12a O81d . 1_565 2.980(19) yes
O12a O12d . 1_665 2.84(2) yes
O12a C2a . . 2.37(2) yes
O12a C1a . . 1.28(2) yes
O12a C3a . . 2.91(3) yes
O12a H3a . . 2.69(2) yes
O11f O12b . . 2.92(2) yes
O11f H3b . . 2.930(15) yes
O11f C2f . . 2.37(3) yes
O11f C1f . . 1.25(3) yes
O11f C3f . . 2.80(2) yes
O11f H6f . 1_655 2.85(2) yes
O11f H3f . . 2.480(15) yes
O12b O4w . 1_655 2.613(17) yes
O12b C2b . . 2.38(2) yes
O12b C1b . . 1.30(3) yes
O12b C3b . . 2.92(2) yes
O12b H3b . . 2.728(17) yes
O81d C8d . . 1.23(2) yes
O81d C7d . . 2.28(3) yes
O81d C6d . . 2.65(2) yes
O81d H6d . . 2.330(19) yes
O81d H3e . . 2.678(17) yes
O2w O4w . 1_665 2.20(2) yes
O81e O3w . . 2.93(2) yes
O81e O4w . 1_655 2.467(14) yes
O81e C8a . 1_655 2.85(2) yes
O81e C8e . . 1.29(2) yes
O81e C7e . . 2.43(3) yes
O3w O82b . 1_665 2.95(2) yes
O82a C8a . . 1.296(17) yes
O82a C7a . . 2.352(15) yes
O82a C6a . . 2.736(19) yes
O82a H6a . . 2.408(19) yes
O82a C1e . . 2.78(3) yes
O82b O81f . 1_545 2.97(2) yes
O82b C8b . . 1.24(3) yes
O82b C7b . . 2.33(3) yes
O82b C6b . . 2.73(2) yes
O82b H6b . . 2.408(17) yes
O82b C1c . 1_545 2.85(3) yes
O81f O82f . . 2.23(2) yes
O81f H6b . 1_565 2.61(2) yes
O81f C8f . . 1.290(18) yes
O81f C2f . . 2.98(2) yes
O81f C7f . . 2.37(2) yes
O81f C1f . . 2.95(3) yes
O12d O11d . . 2.21(2) yes
O12d C2d . . 2.37(2) yes
O12d C1d . . 1.27(3) yes
O12d C3d . . 2.94(3) yes
O12d H3d . . 2.782(19) yes
O11d H6a . . 2.780(15) yes
O11d C2d . . 2.35(2) yes
O11d C1d . . 1.26(4) yes
O4w O82f . . 2.21(3) yes
O4w C8e . 1_455 2.640(15) yes
O4w C8f . . 2.46(2) yes
O82f C8f . . 1.20(2) yes
O82f C7f . . 2.28(3) yes
O82f C6f . . 2.80(2) yes
O82f H6f . . 2.588(18) yes
C8a C2a . . 2.574(13) yes
C8a C7a . . 1.490(16) yes
C8a C6a . . 2.49(2) yes
C8a H6a . . 2.646(19) yes
C2a C7a . . 1.444(16) yes
C2a C1a . . 1.48(2) yes
C2a C6a . . 2.43(3) yes
C2a C3a . . 1.370(19) yes
C2a C4a . . 2.42(2) yes
C2a C5a . . 2.80(3) yes
C2a H3a . . 2.050(14) yes
C7a C1a . . 2.56(2) yes
C7a C6a . . 1.39(3) yes
C7a C3a . . 2.431(19) yes
C7a C4a . . 2.837(19) yes
C7a C5a . . 2.43(2) yes
C7a H6a . . 2.08(2) yes
C1a C3a . . 2.45(2) yes
C1a H3a . . 2.587(18) yes
C6a C3a . . 2.77(3) yes
C6a C4a . . 2.45(2) yes
C6a C5a . . 1.403(19) yes
C6a H6a . . 1.00(2) yes
C6a H5a . . 2.091(19) yes
C3a C4a . . 1.39(3) yes
C3a C5a . . 2.40(3) yes
C3a H3a . . 1.00(2) yes
C3a H4a . . 2.09(2) yes
C4a C5a . . 1.42(3) yes
C4a H3a . . 2.06(3) yes
C4a H4a . . 0.999(18) yes
C4a H5a . . 2.11(3) yes
C4a H4b . 1_566 2.80(3) yes
C5a H6a . . 2.086(18) yes
C5a H4a . . 2.11(2) yes
C5a H5a . . 1.00(3) yes
H6a H5a . . 2.394(14) yes
H3a H4a . . 2.39(2) yes
H3a H4f . 1_666 2.949(19) yes
H3a H5f . 1_666 2.408(14) yes
H4a H5a . . 2.429(16) yes
H4a C4b . 1_566 2.73(3) yes
H4a H4b . 1_566 2.28(2) yes
H4a H5c . 1_556 2.93(2) yes
H4a H5f . 1_666 2.848(16) yes
H5a H4c . 1_556 2.67(2) yes
C8b C2b . . 2.57(3) yes
C8b C7b . . 1.50(2) yes
C8b C6b . . 2.490(17) yes
C8b H6b . . 2.645(13) yes
C2b C7b . . 1.44(3) yes
C2b C1b . . 1.47(2) yes
C2b C6b . . 2.43(3) yes
C2b C3b . . 1.38(2) yes
C2b C4b . . 2.426(19) yes
C2b C5b . . 2.81(3) yes
C2b H3b . . 2.05(2) yes
C7b C1b . . 2.55(3) yes
C7b C6b . . 1.39(2) yes
C7b C3b . . 2.42(3) yes
C7b C4b . . 2.82(2) yes
C7b C5b . . 2.427(19) yes
C7b H6b . . 2.07(2) yes
C1b C3b . . 2.442(19) yes
C1b H3b . . 2.581(19) yes
C6b C3b . . 2.77(3) yes
C6b C4b . . 2.43(4) yes
C6b C5b . . 1.40(2) yes
C6b H6b . . 1.00(3) yes
C6b H5b . . 2.088(17) yes
C3b C4b . . 1.39(3) yes
C3b C5b . . 2.41(4) yes
C3b H3b . . 1.00(3) yes
C3b H4b . . 2.090(16) yes
C3b H3f . . 2.61(3) yes
C4b C5b . . 1.41(5) yes
C4b H3b . . 2.06(3) yes
C4b H4b . . 1.01(2) yes
C4b H5b . . 2.10(3) yes
C4b H5e . 1_444 2.73(2) yes
C5b H6b . . 2.08(3) yes
C5b H4b . . 2.11(3) yes
C5b H5b . . 1.00(2) yes
H6b H5b . . 2.391(18) yes
H3b H4b . . 2.384(13) yes
H3b C3f . . 2.96(3) yes
H3b H3f . . 2.00(2) yes
H4b H5b . . 2.433(19) yes
H4b C5e . 1_444 2.99(2) yes
H4b H5e . 1_444 2.045(16) yes
H5b H4e . 1_444 2.772(18) yes
H5b H5e . 1_444 2.65(2) yes
C8c C2c . . 2.58(2) yes
C8c C7c . . 1.502(17) yes
C8c C6c . . 2.488(19) yes
C8c H6c . . 2.64(2) yes
C2c C7c . . 1.44(3) yes
C2c C1c . . 1.47(4) yes
C2c C6c . . 2.43(3) yes
C2c C3c . . 1.372(19) yes
C2c C4c . . 2.42(2) yes
C2c C5c . . 2.81(3) yes
C2c H3c . . 2.048(19) yes
C7c C1c . . 2.56(4) yes
C7c C6c . . 1.38(3) yes
C7c C3c . . 2.43(3) yes
C7c C4c . . 2.825(19) yes
C7c C5c . . 2.43(2) yes
C7c H6c . . 2.06(3) yes
C1c C3c . . 2.44(3) yes
C1c H3c . . 2.58(3) yes
C6c C3c . . 2.78(3) yes
C6c C4c . . 2.44(3) yes
C6c C5c . . 1.405(19) yes
C6c H6c . . 1.00(2) yes
C6c H5c . . 2.089(19) yes
C3c C4c . . 1.39(3) yes
C3c C5c . . 2.42(3) yes
C3c H3c . . 0.99(3) yes
C3c H4c . . 2.09(2) yes
C4c C5c . . 1.43(3) yes
C4c H3c . . 2.06(3) yes
C4c H4c . . 1.003(17) yes
C4c H5c . . 2.11(3) yes
C5c H6c . . 2.08(2) yes
C5c H4c . . 2.12(2) yes
C5c H5c . . 0.99(2) yes
H6c H5c . . 2.391(14) yes
H3c H4c . . 2.38(2) yes
H3c H5d . 1_554 2.650(18) yes
H4c H5c . . 2.438(17) yes
H4c H5d . 1_554 2.79(2) yes
H4c H4e . 1_554 2.95(2) yes
C8d C2d . . 2.57(3) yes
C8d C7d . . 1.49(2) yes
C8d C6d . . 2.485(19) yes
C8d H6d . . 2.644(18) yes
C8d H3e . . 2.89(2) yes
C2d C7d . . 1.45(4) yes
C2d C1d . . 1.47(3) yes
C2d C6d . . 2.43(3) yes
C2d C3d . . 1.37(3) yes
C2d C4d . . 2.42(3) yes
C2d C5d . . 2.81(3) yes
C2d H3d . . 2.05(3) yes
C7d C1d . . 2.56(3) yes
C7d C6d . . 1.38(2) yes
C7d C3d . . 2.43(4) yes
C7d C4d . . 2.83(4) yes
C7d C5d . . 2.43(3) yes
C7d H6d . . 2.07(3) yes
C1d C3d . . 2.44(4) yes
C1d H3d . . 2.58(3) yes
C6d C3d . . 2.78(4) yes
C6d C4d . . 2.45(4) yes
C6d C5d . . 1.40(4) yes
C6d H6d . . 1.00(3) yes
C6d H5d . . 2.093(19) yes
C3d C4d . . 1.39(4) yes
C3d C5d . . 2.41(4) yes
C3d H3d . . 1.00(3) yes
C3d H4d . . 2.09(3) yes
C4d C5d . . 1.43(5) yes
C4d H3d . . 2.06(4) yes
C4d H4d . . 1.00(3) yes
C4d H5d . . 2.11(4) yes
C5d H6d . . 2.08(4) yes
C5d H4d . . 2.12(4) yes
C5d H5d . . 1.00(3) yes
H6d H5d . . 2.39(2) yes
H6d H5f . 1_656 2.56(3) yes
H3d H4d . . 2.383(19) yes
H3d C3e . 1_455 2.99(3) yes
H3d H3e . 1_455 2.73(2) yes
H3d H4e . 1_455 2.94(3) yes
H4d H5d . . 2.43(3) yes
H5d H6f . 1_656 2.37(3) yes
C8e C2e . . 2.57(3) yes
C8e C7e . . 1.49(2) yes
C8e C6e . . 2.489(19) yes
C8e H6e . . 2.642(15) yes
C2e C7e . . 1.44(3) yes
C2e C1e . . 1.48(2) yes
C2e C6e . . 2.43(3) yes
C2e C3e . . 1.37(3) yes
C2e C4e . . 2.422(19) yes
C2e C5e . . 2.80(2) yes
C2e H3e . . 2.05(3) yes
C7e C1e . . 2.56(3) yes
C7e C6e . . 1.39(2) yes
C7e C3e . . 2.43(3) yes
C7e C4e . . 2.83(3) yes
C7e C5e . . 2.432(19) yes
C7e H6e . . 2.07(2) yes
C1e C3e . . 2.44(3) yes
C1e H3e . . 2.59(3) yes
C6e C3e . . 2.78(3) yes
C6e C4e . . 2.44(4) yes
C6e C5e . . 1.40(3) yes
C6e H6e . . 0.99(3) yes
C6e H5e . . 2.088(19) yes
C3e C4e . . 1.39(2) yes
C3e C5e . . 2.41(3) yes
C3e H3e . . 1.00(3) yes
C3e H4e . . 2.092(18) yes
C4e C5e . . 1.42(4) yes
C4e H3e . . 2.06(3) yes
C4e H4e . . 1.00(3) yes
C4e H5e . . 2.11(3) yes
C5e H6e . . 2.07(3) yes
C5e H4e . . 2.12(3) yes
C5e H5e . . 1.00(2) yes
H6e H5e . . 2.39(2) yes
H3e H4e . . 2.384(14) yes
H4e H5e . . 2.439(18) yes
C8f C2f . . 2.57(3) yes
C8f C7f . . 1.49(2) yes
C8f C6f . . 2.484(18) yes
C8f H6f . . 2.641(17) yes
C2f C7f . . 1.44(4) yes
C2f C1f . . 1.48(3) yes
C2f C6f . . 2.43(3) yes
C2f C3f . . 1.37(3) yes
C2f C4f . . 2.42(3) yes
C2f C5f . . 2.80(3) yes
C2f H3f . . 2.05(3) yes
C7f C1f . . 2.57(3) yes
C7f C6f . . 1.38(2) yes
C7f C3f . . 2.43(3) yes
C7f C4f . . 2.83(3) yes
C7f C5f . . 2.42(3) yes
C7f H6f . . 2.06(3) yes
C1f C3f . . 2.45(3) yes
C1f H3f . . 2.59(2) yes
C6f C3f . . 2.78(4) yes
C6f C4f . . 2.45(4) yes
C6f C5f . . 1.40(3) yes
C6f H6f . . 1.00(3) yes
C6f H5f . . 2.094(18) yes
C3f C4f . . 1.39(3) yes
C3f C5f . . 2.41(4) yes
C3f H3f . . 1.00(3) yes
C3f H4f . . 2.09(2) yes
C4f C5f . . 1.42(5) yes
C4f H3f . . 2.06(3) yes
C4f H4f . . 1.01(2) yes
C4f H5f . . 2.11(4) yes
C5f H6f . . 2.09(3) yes
C5f H4f . . 2.12(3) yes
C5f H5f . . 1.00(3) yes
H6f H5f . . 2.400(16) yes
H3f H4f . . 2.386(18) yes
H4f H5f . . 2.44(2) yes
